data_7013966
loop_
_publ_author_name
'Ruiz, Jos\'e'
'Mart\'inez, M Teresa'
'Florenciano, F\'elix'
'Rodr\'iguez, Venancio'
'L\'opez, Gregorio'
'P\'erez, Jos\'e'
'Chaloner, Penny A.'
'Hitchcock, Peter B.'

_publ_section_title
;
 Insertion reactions of SO2 into Pd-OR bonds: preparation of alkyl
 sulfito complexes of palladium(II).
;
_journal_issue 6
_journal_name_full 'Dalton transactions (Cambridge, England : 2003)'
_journal_page_first 929
_journal_page_last 932
_journal_paper_doi 10.1039/b316697j
_journal_year 2004
_chemical_formula_sum 'C15 H23 F5 N2 O3 Pd S'
_chemical_formula_weight 512.81
_chemical_name_systematic
;
?
;
_space_group_IT_number 2
_symmetry_cell_setting triclinic
_symmetry_space_group_name_Hall '-P 1'
_symmetry_space_group_name_H-M 'P -1'
_atom_sites_solution_hydrogens geom
_atom_sites_solution_primary direct
_atom_sites_solution_secondary difmap
_audit_creation_method SHELXL-97
_cell_angle_alpha 96.830(10)
_cell_angle_beta 98.26(2)
_cell_angle_gamma 112.930(10)
_cell_formula_units_Z 2
_cell_length_a 8.141(2)
_cell_length_b 8.6250(10)
_cell_length_c 15.837(2)
_cell_measurement_reflns_used 25
_cell_measurement_temperature 293(2)
_cell_measurement_theta_max 20.4
_cell_measurement_theta_min 10.5
_cell_volume 994.7(3)
_computing_structure_refinement 'SHELXL-97 (Sheldrick, 1997)'
_computing_structure_solution 'SHELXS-97 (Sheldrick, 1990)'
_diffrn_ambient_temperature 293(2)
_diffrn_measured_fraction_theta_full 1.000
_diffrn_measured_fraction_theta_max 1.000
_diffrn_radiation_monochromator graphite
_diffrn_radiation_source 'fine-focus sealed tube'
_diffrn_radiation_type MoK\a
_diffrn_radiation_wavelength 0.71073
_diffrn_reflns_av_R_equivalents 0.0000
_diffrn_reflns_av_sigmaI/netI 0.0224
_diffrn_reflns_limit_h_max 11
_diffrn_reflns_limit_h_min 0
_diffrn_reflns_limit_k_max 11
_diffrn_reflns_limit_k_min -12
_diffrn_reflns_limit_l_max 21
_diffrn_reflns_limit_l_min -22
_diffrn_reflns_number 5776
_diffrn_reflns_theta_full 29.96
_diffrn_reflns_theta_max 29.96
_diffrn_reflns_theta_min 2.61
_exptl_absorpt_coefficient_mu 1.100
_exptl_absorpt_correction_T_max 0.9470
_exptl_absorpt_correction_T_min 0.6673
_exptl_absorpt_correction_type psi-scan
_exptl_crystal_density_diffrn 1.712
_exptl_crystal_density_method 'not measured'
_exptl_crystal_F_000 516
_exptl_crystal_size_max 0.40
_exptl_crystal_size_mid 0.10
_exptl_crystal_size_min 0.05
_refine_diff_density_max 0.883
_refine_diff_density_min -0.757
_refine_diff_density_rms 0.079
_refine_ls_extinction_method none
_refine_ls_goodness_of_fit_ref 0.856
_refine_ls_hydrogen_treatment mixed
_refine_ls_matrix_type full
_refine_ls_number_parameters 244
_refine_ls_number_reflns 5776
_refine_ls_number_restraints 0
_refine_ls_restrained_S_all 0.856
_refine_ls_R_factor_all 0.0336
_refine_ls_R_factor_gt 0.0280
_refine_ls_shift/su_max 0.000
_refine_ls_shift/su_mean 0.000
_refine_ls_structure_factor_coef Fsqd
_refine_ls_weighting_details 'calc w==1/[\s^2^(Fo^2^)+(0.0697P)^2^+0.2261P] where P==(Fo^2^+2Fc^2^)/3'
_refine_ls_weighting_scheme calc
_refine_ls_wR_factor_gt 0.0779
_refine_ls_wR_factor_ref 0.0835
_reflns_number_gt 5189
_reflns_number_total 5776
_reflns_threshold_expression >2sigma(I)
_cod_data_source_file b316697j.txt
_cod_data_source_block compound8
_cod_depositor_comments
;
The following automatic conversions were performed:
'_symmetry_cell_setting' value 'Triclinic' changed to 'triclinic'
according to '/home/saulius/struct/CIF-dictionaries/cif_core.dic'
dictionary named 'cif_core.dic' version 2.4.1 from
2010-06-29.

'_exptl_absorpt_correction_type' value 'PSI-SCAN' changed to
'psi-scan' according to
'/home/saulius/struct/CIF-dictionaries/cif_core.dic' dictionary named
'cif_core.dic' version 2.4.1 from 2010-06-29.

Automatic conversion script
Id: cif_fix_enum 1527 2010-12-29 10:47:43Z saulius 
;
_cod_original_sg_symbol_H-M P-1
_cod_database_code 7013966

loop_
_symmetry_equiv_pos_as_xyz
'x, y, z'
'-x, -y, -z'

loop_
_atom_site_label
_atom_site_type_symbol
_atom_site_fract_x
_atom_site_fract_y
_atom_site_fract_z
_atom_site_U_iso_or_equiv
_atom_site_adp_type
_atom_site_occupancy
_atom_site_symmetry_multiplicity
_atom_site_calc_flag
_atom_site_refinement_flags
_atom_site_disorder_assembly
_atom_site_disorder_group
Pd Pd 0.028849(19) 0.143241(18) 0.191831(9) 0.02663(6) Uani 1 1 d . . .
S S 0.30800(7) 0.29800(8) 0.16928(4) 0.03633(12) Uani 1 1 d . . .
O1 O 0.3325(3) 0.4692(3) 0.15739(15) 0.0573(5) Uani 1 1 d . . .
O2 O 0.3440(3) 0.1978(3) 0.10060(13) 0.0562(5) Uani 1 1 d . . .
O3 O 0.4697(2) 0.3252(2) 0.24978(12) 0.0433(4) Uani 1 1 d . . .
N1 N -0.1050(2) 0.2365(2) 0.09581(12) 0.0329(4) Uani 1 1 d . . .
N2 N -0.2420(3) -0.0237(3) 0.19554(14) 0.0385(4) Uani 1 1 d . . .
F1 F 0.1734(3) -0.1550(2) 0.19422(12) 0.0589(4) Uani 1 1 d . . .
F2 F 0.2824(3) -0.2835(3) 0.32565(17) 0.0809(7) Uani 1 1 d . . .
F3 F 0.3077(3) -0.1435(4) 0.49267(16) 0.0901(8) Uani 1 1 d . . .
F4 F 0.2169(4) 0.1262(3) 0.52587(12) 0.0858(7) Uani 1 1 d . . .
F5 F 0.1003(3) 0.2521(2) 0.39548(11) 0.0612(5) Uani 1 1 d . . .
C1 C 0.1328(3) 0.0548(3) 0.28888(14) 0.0332(4) Uani 1 1 d . . .
C2 C 0.1824(3) -0.0807(3) 0.27580(16) 0.0392(5) Uani 1 1 d . . .
C3 C 0.2397(4) -0.1496(4) 0.3424(2) 0.0500(6) Uani 1 1 d . . .
C4 C 0.2530(4) -0.0787(4) 0.4267(2) 0.0563(7) Uani 1 1 d . . .
C5 C 0.2060(4) 0.0567(4) 0.44323(17) 0.0517(6) Uani 1 1 d . . .
C6 C 0.1473(4) 0.1201(3) 0.37499(16) 0.0417(5) Uani 1 1 d . . .
C7 C -0.2988(3) 0.1119(4) 0.07369(17) 0.0436(5) Uani 1 1 d . . .
H7A H -0.3134 0.0150 0.0307 0.052 Uiso 1 1 calc R . .
H7B H -0.3736 0.1659 0.0486 0.052 Uiso 1 1 calc R . .
C8 C -0.3615(3) 0.0499(4) 0.15265(19) 0.0471(6) Uani 1 1 d . . .
H8A H -0.3594 0.1447 0.1931 0.057 Uiso 1 1 calc R . .
H8B H -0.4860 -0.0367 0.1360 0.057 Uiso 1 1 calc R . .
C9 C -0.0878(5) 0.4074(4) 0.1366(2) 0.0523(6) Uani 1 1 d . . .
H9A H 0.0384 0.4864 0.1507 0.078 Uiso 1 1 calc R . .
H9B H -0.1356 0.3986 0.1886 0.078 Uiso 1 1 calc R . .
H9C H -0.1549 0.4480 0.0968 0.078 Uiso 1 1 calc R . .
C10 C -0.0411(4) 0.2512(4) 0.01321(16) 0.0473(6) Uani 1 1 d . . .
H10A H -0.0515 0.1413 -0.0141 0.071 Uiso 1 1 calc R . .
H10B H 0.0840 0.3324 0.0247 0.071 Uiso 1 1 calc R . .
H10C H -0.1143 0.2894 -0.0247 0.071 Uiso 1 1 calc R . .
C11 C -0.2798(4) -0.1943(4) 0.1440(3) 0.0612(8) Uani 1 1 d . . .
H11A H -0.2017 -0.2405 0.1723 0.092 Uiso 1 1 calc R . .
H11B H -0.2572 -0.1818 0.0868 0.092 Uiso 1 1 calc R . .
H11C H -0.4049 -0.2706 0.1397 0.092 Uiso 1 1 calc R . .
C12 C -0.2859(4) -0.0469(5) 0.2821(2) 0.0644(9) Uani 1 1 d . . .
H12A H -0.2109 -0.0948 0.3115 0.097 Uiso 1 1 calc R . .
H12B H -0.4120 -0.1231 0.2751 0.097 Uiso 1 1 calc R . .
H12C H -0.2634 0.0621 0.3159 0.097 Uiso 1 1 calc R . .
C13 C 0.4960(4) 0.4509(4) 0.32556(19) 0.0495(6) Uani 1 1 d . . .
H13A H 0.3799 0.4323 0.3414 0.059 Uiso 1 1 calc R . .
H13B H 0.5487 0.5657 0.3132 0.059 Uiso 1 1 calc R . .
C14 C 0.6222(5) 0.4315(5) 0.3988(2) 0.0638(8) Uani 1 1 d . . .
H14A H 0.6242 0.5002 0.4525 0.077 Uiso 1 1 calc R . .
H14B H 0.5747 0.3126 0.4054 0.077 Uiso 1 1 calc R . .
C15 C 0.8137(5) 0.4848(7) 0.3850(3) 0.0854(13) Uani 1 1 d . . .
H15A H 0.8874 0.4692 0.4334 0.128 Uiso 1 1 calc R . .
H15B H 0.8630 0.6034 0.3800 0.128 Uiso 1 1 calc R . .
H15C H 0.8133 0.4158 0.3326 0.128 Uiso 1 1 calc R . .

loop_
_atom_site_aniso_label
_atom_site_aniso_U_11
_atom_site_aniso_U_22
_atom_site_aniso_U_33
_atom_site_aniso_U_23
_atom_site_aniso_U_13
_atom_site_aniso_U_12
Pd 0.02285(8) 0.03013(8) 0.02712(8) 0.00867(5) 0.00601(5) 0.01001(6)
S 0.0243(2) 0.0420(3) 0.0388(3) 0.0112(2) 0.00772(19) 0.0082(2)
O1 0.0398(10) 0.0478(10) 0.0752(14) 0.0303(10) 0.0070(9) 0.0051(8)
O2 0.0387(9) 0.0809(14) 0.0444(10) 0.0022(10) 0.0147(8) 0.0208(10)
O3 0.0285(7) 0.0458(9) 0.0497(10) 0.0028(7) 0.0006(7) 0.0137(7)
N1 0.0304(8) 0.0397(9) 0.0305(8) 0.0108(7) 0.0060(7) 0.0155(7)
N2 0.0269(8) 0.0433(10) 0.0440(10) 0.0172(8) 0.0120(8) 0.0091(7)
F1 0.0811(13) 0.0598(10) 0.0517(9) 0.0109(8) 0.0223(9) 0.0426(10)
F2 0.0883(15) 0.0733(13) 0.1176(19) 0.0468(13) 0.0351(14) 0.0589(12)
F3 0.0873(15) 0.1142(18) 0.0802(14) 0.0659(14) 0.0037(12) 0.0448(14)
F4 0.1139(19) 0.1033(17) 0.0312(9) 0.0145(10) 0.0082(10) 0.0375(15)
F5 0.0837(13) 0.0636(11) 0.0468(9) 0.0041(8) 0.0162(9) 0.0426(10)
C1 0.0302(9) 0.0393(10) 0.0315(9) 0.0131(8) 0.0061(8) 0.0142(8)
C2 0.0377(11) 0.0432(12) 0.0431(12) 0.0161(10) 0.0130(9) 0.0197(10)
C3 0.0424(13) 0.0538(15) 0.0669(17) 0.0302(13) 0.0149(12) 0.0270(12)
C4 0.0456(14) 0.0716(19) 0.0562(16) 0.0394(15) 0.0066(12) 0.0227(13)
C5 0.0510(15) 0.0665(17) 0.0319(11) 0.0157(11) 0.0057(10) 0.0174(13)
C6 0.0421(12) 0.0480(13) 0.0354(11) 0.0105(9) 0.0092(9) 0.0181(10)
C7 0.0283(10) 0.0570(14) 0.0412(12) 0.0130(11) 0.0005(9) 0.0143(10)
C8 0.0280(10) 0.0643(16) 0.0503(14) 0.0178(12) 0.0106(10) 0.0176(11)
C9 0.0636(17) 0.0473(14) 0.0541(16) 0.0098(12) 0.0082(13) 0.0326(13)
C10 0.0467(13) 0.0648(16) 0.0320(11) 0.0190(11) 0.0108(10) 0.0212(12)
C11 0.0433(14) 0.0403(13) 0.086(2) 0.0110(14) 0.0134(15) 0.0030(11)
C12 0.0454(15) 0.095(3) 0.0596(18) 0.0410(18) 0.0268(14) 0.0239(16)
C13 0.0421(13) 0.0442(13) 0.0532(15) -0.0002(11) 0.0039(11) 0.0130(11)
C14 0.0576(18) 0.072(2) 0.0501(16) 0.0085(15) -0.0005(14) 0.0198(16)
C15 0.0479(18) 0.124(4) 0.069(2) -0.001(2) -0.0081(16) 0.032(2)

loop_
_atom_type_symbol
_atom_type_description
_atom_type_scat_dispersion_real
_atom_type_scat_dispersion_imag
_atom_type_scat_source
C C 0.0033 0.0016 'International Tables Vol C Tables 4.2.6.8 and 6.1.1.4'
H H 0.0000 0.0000 'International Tables Vol C Tables 4.2.6.8 and 6.1.1.4'
F F 0.0171 0.0103 'International Tables Vol C Tables 4.2.6.8 and 6.1.1.4'
N N 0.0061 0.0033 'International Tables Vol C Tables 4.2.6.8 and 6.1.1.4'
O O 0.0106 0.0060 'International Tables Vol C Tables 4.2.6.8 and 6.1.1.4'
S S 0.1246 0.1234 'International Tables Vol C Tables 4.2.6.8 and 6.1.1.4'
Pd Pd -0.9988 1.0072 'International Tables Vol C Tables 4.2.6.8 and 6.1.1.4'

loop_
_geom_angle_atom_site_label_1
_geom_angle_atom_site_label_2
_geom_angle_atom_site_label_3
_geom_angle
_geom_angle_site_symmetry_1
_geom_angle_site_symmetry_3
_geom_angle_publ_flag
C1 Pd N2 91.45(8) . . ?
C1 Pd N1 173.77(7) . . ?
N2 Pd N1 83.78(8) . . ?
C1 Pd S 91.82(7) . . ?
N2 Pd S 171.98(6) . . ?
N1 Pd S 93.43(5) . . ?
O2 S O1 115.60(14) . . ?
O2 S O3 101.70(11) . . ?
O1 S O3 105.48(11) . . ?
O2 S Pd 108.31(9) . . ?
O1 S Pd 112.43(9) . . ?
O3 S Pd 112.90(8) . . ?
C13 O3 S 115.95(16) . . ?
C10 N1 C9 108.4(2) . . ?
C10 N1 C7 106.86(19) . . ?
C9 N1 C7 110.5(2) . . ?
C10 N1 Pd 117.54(15) . . ?
C9 N1 Pd 107.67(15) . . ?
C7 N1 Pd 105.72(14) . . ?
C12 N2 C8 107.5(2) . . ?
C12 N2 C11 108.6(3) . . ?
C8 N2 C11 110.2(2) . . ?
C12 N2 Pd 117.56(18) . . ?
C8 N2 Pd 105.85(15) . . ?
C11 N2 Pd 107.05(16) . . ?
C2 C1 C6 114.8(2) . . ?
C2 C1 Pd 123.85(17) . . ?
C6 C1 Pd 121.21(17) . . ?
F1 C2 C1 120.0(2) . . ?
F1 C2 C3 116.4(2) . . ?
C1 C2 C3 123.6(2) . . ?
F2 C3 C4 119.9(3) . . ?
F2 C3 C2 120.9(3) . . ?
C4 C3 C2 119.1(3) . . ?
F3 C4 C3 120.4(3) . . ?
F3 C4 C5 120.1(3) . . ?
C3 C4 C5 119.5(2) . . ?
F4 C5 C4 120.0(3) . . ?
F4 C5 C6 120.5(3) . . ?
C4 C5 C6 119.5(3) . . ?
F5 C6 C5 116.7(2) . . ?
F5 C6 C1 119.9(2) . . ?
C5 C6 C1 123.4(3) . . ?
N1 C7 C8 111.0(2) . . ?
N2 C8 C7 110.6(2) . . ?
O3 C13 C14 107.9(2) . . ?
C15 C14 C13 113.2(3) . . ?

loop_
_geom_bond_atom_site_label_1
_geom_bond_atom_site_label_2
_geom_bond_distance
_geom_bond_site_symmetry_2
_geom_bond_publ_flag
Pd C1 2.017(2) . ?
Pd N2 2.1264(19) . ?
Pd N1 2.1553(18) . ?
Pd S 2.2487(7) . ?
S O2 1.443(2) . ?
S O1 1.451(2) . ?
S O3 1.6186(19) . ?
O3 C13 1.448(3) . ?
N1 C10 1.477(3) . ?
N1 C9 1.482(3) . ?
N1 C7 1.482(3) . ?
N2 C12 1.483(3) . ?
N2 C8 1.485(3) . ?
N2 C11 1.488(4) . ?
F1 C2 1.351(3) . ?
F2 C3 1.338(3) . ?
F3 C4 1.342(3) . ?
F4 C5 1.349(3) . ?
F5 C6 1.355(3) . ?
C1 C2 1.381(3) . ?
C1 C6 1.382(3) . ?
C2 C3 1.381(3) . ?
C3 C4 1.372(5) . ?
C4 C5 1.372(5) . ?
C5 C6 1.375(4) . ?
C7 C8 1.497(4) . ?
C13 C14 1.506(4) . ?
C14 C15 1.502(5) . ?
